data_4512697
loop_
_publ_author_name
'Berryman, Orion B.'
'Johnson, 2nd, Charles A'
'Vonnegut, Chris L.'
'Fajardo, Kevin A.'
'Zakharov, Lev N.'
'Johnson, Darren W.'
'Haley, Michael M.'

_publ_section_title
;
 Solid-State Examination of Conformationally Diverse Sulfonamide Receptors
 Based on Bis(2-anilinoethynyl)pyridine, -Bipyridine, and -Thiophene.
;
_journal_issue 3
_journal_name_full 'Crystal growth &amp; design'
_journal_page_first 1502
_journal_page_last 1511
_journal_paper_doi 10.1021/cg5018856
_journal_volume 15
_journal_year 2015
_chemical_formula_moiety 'C42 H42 N2 O4 S3'
_chemical_formula_sum 'C42 H42 N2 O4 S3'
_chemical_formula_weight 734.95
_chemical_name_systematic
;
 ?
;
_space_group_crystal_system triclinic
_space_group_IT_number 2
_space_group_name_Hall '-P 1'
_space_group_name_H-M_alt 'P -1'
_symmetry_space_group_name_Hall '-P 1'
_symmetry_space_group_name_H-M 'P -1'
_atom_sites_solution_hydrogens geom
_audit_creation_date 2014-11-06
_audit_creation_method
;
Olex2 1.2
(compiled 2014.09.19 svn.r3010 for OlexSys, GUI svn.r4874)
;
_cell_angle_alpha 97.514(9)
_cell_angle_beta 95.518(10)
_cell_angle_gamma 94.730(8)
_cell_formula_units_Z 2
_cell_length_a 11.748(5)
_cell_length_b 12.750(5)
_cell_length_c 13.028(6)
_cell_measurement_reflns_used 397
_cell_measurement_temperature 173(2)
_cell_measurement_theta_max 33.81
_cell_measurement_theta_min 4.46
_cell_volume 1916.8(14)
_computing_cell_refinement 'Bruker SMART'
_computing_data_collection 'Bruker SMART'
_computing_data_reduction 'Bruker SAINT'
_computing_molecular_graphics 'Olex2 (Dolomanov et al., 2009)'
_computing_publication_material 'Olex2 (Dolomanov et al., 2009)'
_computing_structure_refinement 'XL (Sheldrick, 2008)'
_computing_structure_solution 'SHELXS-97 (Sheldrick, 1990)'
_diffrn_ambient_temperature 173.15
_diffrn_measured_fraction_theta_full 0.964
_diffrn_measured_fraction_theta_max 0.992
_diffrn_radiation_type MoK\a
_diffrn_radiation_wavelength 0.71073
_diffrn_reflns_av_R_equivalents 0.1307
_diffrn_reflns_av_unetI/netI 0.2567
_diffrn_reflns_Laue_measured_fraction_full 0.964
_diffrn_reflns_Laue_measured_fraction_max 0.992
_diffrn_reflns_limit_h_max 13
_diffrn_reflns_limit_h_min -13
_diffrn_reflns_limit_k_max 15
_diffrn_reflns_limit_k_min -15
_diffrn_reflns_limit_l_max 15
_diffrn_reflns_limit_l_min -15
_diffrn_reflns_number 13920
_diffrn_reflns_point_group_measured_fraction_full 0.964
_diffrn_reflns_point_group_measured_fraction_max 0.992
_diffrn_reflns_theta_full 25.242
_diffrn_reflns_theta_max 25.000
_diffrn_reflns_theta_min 1.586
_diffrn_source 'fine-focus sealed tube'
_exptl_absorpt_coefficient_mu 0.237
_exptl_absorpt_correction_T_max 0.9976
_exptl_absorpt_correction_T_min 0.9767
_exptl_absorpt_correction_type multi-scan
_exptl_absorpt_process_details SADABS
_exptl_crystal_colour colorless
_exptl_crystal_density_diffrn 1.273
_exptl_crystal_density_method 'not measured'
_exptl_crystal_description plate
_exptl_crystal_F_000 776
_exptl_crystal_size_max 0.1
_exptl_crystal_size_mid 0.08
_exptl_crystal_size_min 0.01
_refine_diff_density_max 0.404
_refine_diff_density_min -0.435
_refine_diff_density_rms 0.091
_refine_ls_extinction_method none
_refine_ls_goodness_of_fit_ref 1.056
_refine_ls_hydrogen_treatment constr
_refine_ls_matrix_type full
_refine_ls_number_parameters 476
_refine_ls_number_reflns 6690
_refine_ls_number_restraints 12
_refine_ls_restrained_S_all 1.055
_refine_ls_R_factor_all 0.2540
_refine_ls_R_factor_gt 0.1223
_refine_ls_shift/su_max 0.017
_refine_ls_shift/su_mean 0.001
_refine_ls_structure_factor_coef Fsqd
_refine_ls_weighting_details 'w=1/[\s^2^(Fo^2^)+(0.0864P)^2^+6.1506P] where P=(Fo^2^+2Fc^2^)/3'
_refine_ls_weighting_scheme calc
_refine_ls_wR_factor_gt 0.2586
_refine_ls_wR_factor_ref 0.3246
_reflns_Friedel_coverage 0.000
_reflns_number_gt 2630
_reflns_number_total 6690
_reflns_threshold_expression 'I > 2\s(I)'
_cod_data_source_file cg5018856_si_002.cif
_cod_data_source_block ob116
_cod_depositor_comments
;Adding full bibliography for 4512691--4512698.cif.

 Adding full bibliography for 4512691--4512698.cif.
;
_cod_original_cell_volume 1916.8(15)
_cod_database_code 4512697
_shelxl_version_number 2013-4
_shelx_space_group_comment
;
The symmetry employed for this shelxl refinement is uniquely defined
by the following loop, which should always be used as a source of
symmetry information in preference to the above space-group names.
They are only intended as comments.
;
_shelx_estimated_absorpt_t_max 0.998
_shelx_estimated_absorpt_t_min 0.977
_olex2_refinement_description
;
1. Fixed Uiso
 At 1.2 times of:
  All C(H) groups, All N(H) groups
 At 1.5 times of:
  All C(H,H,H) groups
2. Uiso/Uaniso restraints and constraints
Uanis(C15) \\sim Ueq, Uanis(C15A) \\sim Ueq: with sigma of 0.1 and sigma for
terminal atoms of 0.2
Uanis(C16) = Uanis(C16A)
Uanis(C14) = Uanis(C14A)
Uanis(C12) = Uanis(C11)
3. Others
 Sof(C15A)=Sof(H15D)=Sof(H15E)=Sof(H15F)=Sof(C16A)=Sof(H16D)=Sof(H16E)=
 Sof(H16F)=Sof(C14A)=Sof(H14D)=Sof(H14E)=Sof(H14F)=1-FVAR(1)
 Sof(C14)=Sof(H14A)=Sof(H14B)=Sof(H14C)=Sof(C15)=Sof(H15A)=Sof(H15B)=Sof(H15C)=
 Sof(C16)=Sof(H16A)=Sof(H16B)=Sof(H16C)=FVAR(1)
4.a Me refined with riding coordinates:
 C23(H23A,H23B,H23C), C33(H33A,H33B,H33C), C34(H34A,H34B,H34C), C35(H35A,H35B,
 H35C), C42(H42A,H42B,H42C)
4.b Aromatic/amide H refined with riding coordinates:
 N1(H1), N2(H2), C2(H2A), C3(H3), C8(H8), C10(H10), C11(H11), C18(H18),
 C19(H19), C21(H21), C22(H22), C27(H27), C29(H29), C30(H30), C37(H37), C38(H38),
  C40(H40), C41(H41)
4.c Idealised Me refined as rotating group:
 C14(H14A,H14B,H14C), C15(H15A,H15B,H15C), C16(H16A,H16B,H16C), C15A(H15D,H15E,
 H15F), C16A(H16D,H16E,H16F), C14A(H14D,H14E,H14F)
;
_olex2_submission_special_instructions 'No special instructions were received'

loop_
_space_group_symop_operation_xyz
'x, y, z'
'-x, -y, -z'

loop_
_atom_site_label
_atom_site_type_symbol
_atom_site_fract_x
_atom_site_fract_y
_atom_site_fract_z
_atom_site_U_iso_or_equiv
_atom_site_adp_type
_atom_site_occupancy
_atom_site_site_symmetry_order
_atom_site_calc_flag
_atom_site_refinement_flags_posn
_atom_site_refinement_flags_adp
_atom_site_refinement_flags_occupancy
_atom_site_disorder_assembly
_atom_site_disorder_group
S1 S 0.3469(2) 0.5334(2) 0.4364(2) 0.0355(7) Uani 1 1 d . . . . .
S2 S -0.1449(2) 0.3907(2) 0.0337(2) 0.0424(8) Uani 1 1 d . . . . .
S3 S 0.4123(2) 1.0165(2) 0.6493(3) 0.0545(10) Uani 1 1 d . . . . .
O1 O -0.2332(6) 0.3051(6) 0.0126(6) 0.053(2) Uani 1 1 d . . . . .
O2 O -0.1314(6) 0.4618(6) -0.0432(5) 0.049(2) Uani 1 1 d . . . . .
O3 O 0.3935(7) 1.0726(6) 0.7478(7) 0.073(3) Uani 1 1 d . . . . .
O4 O 0.4112(6) 1.0715(5) 0.5584(7) 0.060(2) Uani 1 1 d . . . . .
N1 N -0.0211(7) 0.3426(7) 0.0493(6) 0.035(2) Uani 1 1 d . . . . .
H1 H 0.0375 0.3712 0.0217 0.041 Uiso 1 1 calc R . . . .
N2 N 0.5375(7) 0.9684(7) 0.6638(8) 0.052(3) Uani 1 1 d . . . . .
H2 H 0.5896 0.9818 0.6218 0.062 Uiso 1 1 calc R . . . .
C1 C 0.4281(8) 0.6524(7) 0.4355(8) 0.030(2) Uani 1 1 d . . . . .
C2 C 0.4117(9) 0.6864(8) 0.3389(7) 0.038(3) Uani 1 1 d . . . . .
H2A H 0.4498 0.7496 0.3222 0.045 Uiso 1 1 calc R . . . .
C3 C 0.3325(9) 0.6173(8) 0.2683(8) 0.040(3) Uani 1 1 d . . . . .
H3 H 0.3110 0.6292 0.1989 0.048 Uiso 1 1 calc R . . . .
C4 C 0.2896(8) 0.5314(7) 0.3100(7) 0.028(2) Uani 1 1 d . . . . .
C5 C 0.2102(9) 0.4443(8) 0.2639(7) 0.031(2) Uani 1 1 d . . . . .
C6 C 0.1477(9) 0.3663(8) 0.2317(7) 0.033(3) Uani 1 1 d . . . . .
C7 C 0.0790(8) 0.2664(7) 0.1935(7) 0.029(2) Uani 1 1 d . . . . .
C8 C 0.0945(8) 0.1801(8) 0.2459(7) 0.033(2) Uani 1 1 d . . . . .
H8 H 0.1506 0.1887 0.3048 0.040 Uiso 1 1 calc R . . . .
C9 C 0.0322(9) 0.0816(8) 0.2168(9) 0.038(3) Uani 1 1 d . . . . .
C10 C -0.0453(9) 0.0722(9) 0.1279(8) 0.043(3) Uani 1 1 d . . . . .
H10 H -0.0871 0.0051 0.1036 0.051 Uiso 1 1 calc R . . . .
C11 C -0.0642(8) 0.1551(8) 0.0739(8) 0.0378(19) Uani 1 1 d . . . . .
H11 H -0.1185 0.1446 0.0136 0.045 Uiso 1 1 calc R . . . .
C12 C -0.0045(9) 0.2555(8) 0.1063(8) 0.0378(19) Uani 1 1 d . . . . .
C13 C 0.0482(9) -0.0121(9) 0.2772(10) 0.047(3) Uani 1 1 d . . . . .
C14 C 0.1220(19) 0.0294(18) 0.3923(15) 0.065(6) Uani 0.642(13) 1 d . . P A 1
H14A H 0.1818 0.0855 0.3853 0.097 Uiso 0.642(13) 1 calc GR . P A 1
H14B H 0.1578 -0.0303 0.4182 0.097 Uiso 0.642(13) 1 calc GR . P A 1
H14C H 0.0702 0.0574 0.4414 0.097 Uiso 0.642(13) 1 calc GR . P A 1
C15 C 0.117(3) -0.093(2) 0.233(3) 0.102(14) Uani 0.642(13) 1 d . U P A 1
H15A H 0.0758 -0.1315 0.1682 0.152 Uiso 0.642(13) 1 calc GR . P A 1
H15B H 0.1307 -0.1437 0.2828 0.152 Uiso 0.642(13) 1 calc GR . P A 1
H15C H 0.1907 -0.0598 0.2187 0.152 Uiso 0.642(13) 1 calc GR . P A 1
C16 C -0.0685(16) -0.0544(16) 0.3167(17) 0.062(5) Uani 0.642(13) 1 d . . P A 1
H16A H -0.0925 0.0007 0.3677 0.093 Uiso 0.642(13) 1 calc GR . P A 1
H16B H -0.0569 -0.1182 0.3494 0.093 Uiso 0.642(13) 1 calc GR . P A 1
H16C H -0.1281 -0.0716 0.2575 0.093 Uiso 0.642(13) 1 calc GR . P A 1
C17 C -0.1660(9) 0.4687(9) 0.1523(8) 0.041(3) Uani 1 1 d . . . . .
C18 C -0.2698(9) 0.4553(9) 0.1935(8) 0.047(3) Uani 1 1 d . . . . .
H18 H -0.3253 0.3985 0.1634 0.056 Uiso 1 1 calc R . . . .
C19 C -0.2931(10) 0.5249(9) 0.2791(9) 0.047(3) Uani 1 1 d . . . . .
H19 H -0.3646 0.5158 0.3069 0.057 Uiso 1 1 calc R . . . .
C20 C -0.2128(10) 0.6066(10) 0.3230(8) 0.049(3) Uani 1 1 d . . . . .
C21 C -0.1079(9) 0.6192(10) 0.2813(8) 0.047(3) Uani 1 1 d . . . . .
H21 H -0.0523 0.6759 0.3113 0.057 Uiso 1 1 calc R . . . .
C22 C -0.0847(9) 0.5501(9) 0.1971(9) 0.048(3) Uani 1 1 d . . . . .
H22 H -0.0127 0.5584 0.1700 0.057 Uiso 1 1 calc R . . . .
C23 C -0.2373(10) 0.6862(9) 0.4140(9) 0.058(3) Uani 1 1 d . . . . .
H23A H -0.1703 0.7384 0.4347 0.087 Uiso 1 1 calc R . . . .
H23B H -0.2532 0.6487 0.4729 0.087 Uiso 1 1 calc R . . . .
H23C H -0.3041 0.7228 0.3931 0.087 Uiso 1 1 calc R . . . .
C24 C 0.4898(8) 0.7042(8) 0.5303(8) 0.029(2) Uani 1 1 d . . . . .
C25 C 0.5266(8) 0.7428(8) 0.6170(9) 0.035(3) Uani 1 1 d . . . . .
C26 C 0.5573(9) 0.7961(9) 0.7215(9) 0.045(3) Uani 1 1 d . . . . .
C27 C 0.5790(8) 0.7349(9) 0.8024(8) 0.040(3) Uani 1 1 d . . . . .
H27 H 0.5796 0.6601 0.7856 0.048 Uiso 1 1 calc R . . . .
C28 C 0.5993(9) 0.7798(11) 0.9040(9) 0.057(4) Uani 1 1 d . . . . .
C29 C 0.6028(10) 0.8916(11) 0.9250(10) 0.073(5) Uani 1 1 d . . . . .
H29 H 0.6174 0.9251 0.9951 0.087 Uiso 1 1 calc R . . . .
C30 C 0.5857(10) 0.9536(10) 0.8465(11) 0.071(5) Uani 1 1 d . . . . .
H30 H 0.5899 1.0289 0.8622 0.085 Uiso 1 1 calc R . . . .
C31 C 0.5624(9) 0.9042(9) 0.7451(10) 0.053(3) Uani 1 1 d . . . . .
C32 C 0.6182(9) 0.7154(11) 0.9948(8) 0.055(4) Uani 1 1 d . . . . .
C33 C 0.5219(10) 0.7279(12) 1.0674(9) 0.084(5) Uani 1 1 d . . . . .
H33A H 0.5190 0.8034 1.0926 0.126 Uiso 1 1 calc R . . . .
H33B H 0.5378 0.6895 1.1268 0.126 Uiso 1 1 calc R . . . .
H33C H 0.4479 0.6988 1.0288 0.126 Uiso 1 1 calc R . . . .
C34 C 0.7347(10) 0.7518(13) 1.0597(9) 0.086(5) Uani 1 1 d . . . . .
H34A H 0.7384 0.8280 1.0849 0.129 Uiso 1 1 calc R . . . .
H34B H 0.7970 0.7383 1.0164 0.129 Uiso 1 1 calc R . . . .
H34C H 0.7427 0.7122 1.1193 0.129 Uiso 1 1 calc R . . . .
C35 C 0.6184(11) 0.5988(11) 0.9588(9) 0.072(4) Uani 1 1 d . . . . .
H35A H 0.6306 0.5613 1.0194 0.108 Uiso 1 1 calc R . . . .
H35B H 0.6802 0.5873 0.9144 0.108 Uiso 1 1 calc R . . . .
H35C H 0.5444 0.5715 0.9192 0.108 Uiso 1 1 calc R . . . .
C36 C 0.3099(9) 0.9071(8) 0.6224(9) 0.040(3) Uani 1 1 d . . . . .
C37 C 0.2745(9) 0.8598(8) 0.5200(8) 0.041(3) Uani 1 1 d . . . . .
H37 H 0.3038 0.8894 0.4635 0.049 Uiso 1 1 calc R . . . .
C38 C 0.1983(9) 0.7714(8) 0.5011(8) 0.040(3) Uani 1 1 d . . . . .
H38 H 0.1737 0.7414 0.4311 0.048 Uiso 1 1 calc R . . . .
C39 C 0.1551(8) 0.7235(8) 0.5819(8) 0.036(3) Uani 1 1 d . . . . .
C40 C 0.1921(9) 0.7695(9) 0.6830(9) 0.045(3) Uani 1 1 d . . . . .
H40 H 0.1633 0.7391 0.7392 0.054 Uiso 1 1 calc R . . . .
C41 C 0.2714(9) 0.8601(9) 0.7041(9) 0.046(3) Uani 1 1 d . . . . .
H41 H 0.2983 0.8890 0.7740 0.055 Uiso 1 1 calc R . . . .
C42 C 0.0735(9) 0.6250(9) 0.5594(9) 0.052(3) Uani 1 1 d . . . . .
H42A H 0.0575 0.6046 0.4838 0.078 Uiso 1 1 calc R . . . .
H42B H 0.0017 0.6384 0.5891 0.078 Uiso 1 1 calc R . . . .
H42C H 0.1078 0.5674 0.5903 0.078 Uiso 1 1 calc R . . . .
C15A C 0.171(4) -0.041(3) 0.244(4) 0.047(11) Uani 0.358(13) 1 d . U P A 2
H15D H 0.1638 -0.1146 0.2087 0.070 Uiso 0.358(13) 1 calc GR . P A 2
H15E H 0.2263 -0.0340 0.3061 0.070 Uiso 0.358(13) 1 calc GR . P A 2
H15F H 0.1970 0.0071 0.1965 0.070 Uiso 0.358(13) 1 calc GR . P A 2
C16A C -0.044(3) -0.104(3) 0.228(3) 0.062(5) Uani 0.358(13) 1 d . . P A 2
H16D H -0.1188 -0.0765 0.2191 0.093 Uiso 0.358(13) 1 calc GR . P A 2
H16E H -0.0468 -0.1590 0.2740 0.093 Uiso 0.358(13) 1 calc GR . P A 2
H16F H -0.0230 -0.1346 0.1601 0.093 Uiso 0.358(13) 1 calc GR . P A 2
C14A C 0.037(4) 0.015(3) 0.372(3) 0.065(6) Uani 0.358(13) 1 d . . P A 2
H14D H 0.1099 0.0506 0.4079 0.097 Uiso 0.358(13) 1 calc GR . P A 2
H14E H 0.0165 -0.0490 0.4039 0.097 Uiso 0.358(13) 1 calc GR . P A 2
H14F H -0.0233 0.0628 0.3785 0.097 Uiso 0.358(13) 1 calc GR . P A 2

loop_
_atom_site_aniso_label
_atom_site_aniso_U_11
_atom_site_aniso_U_22
_atom_site_aniso_U_33
_atom_site_aniso_U_23
_atom_site_aniso_U_13
_atom_site_aniso_U_12
S1 0.0433(17) 0.0318(15) 0.0303(15) 0.0064(12) 0.0008(12) -0.0029(13)
S2 0.0305(16) 0.069(2) 0.0312(16) 0.0161(15) -0.0005(12) 0.0143(15)
S3 0.0356(18) 0.0276(17) 0.094(3) -0.0048(18) -0.0097(17) 0.0030(14)
O1 0.031(4) 0.060(5) 0.066(6) 0.012(4) -0.010(4) 0.001(4)
O2 0.042(5) 0.085(6) 0.031(4) 0.031(4) 0.009(3) 0.021(4)
O3 0.062(6) 0.042(5) 0.099(7) -0.038(5) -0.012(5) 0.020(4)
O4 0.047(5) 0.022(4) 0.111(7) 0.020(5) -0.003(5) 0.001(4)
N1 0.029(5) 0.056(6) 0.026(5) 0.021(4) 0.011(4) 0.008(4)
N2 0.025(5) 0.031(5) 0.093(8) -0.006(5) -0.001(5) 0.003(4)
C1 0.030(6) 0.017(5) 0.041(7) 0.001(5) -0.005(5) -0.001(4)
C2 0.047(7) 0.034(6) 0.027(6) 0.001(5) -0.005(5) -0.011(5)
C3 0.052(7) 0.038(6) 0.030(6) 0.009(5) 0.000(5) -0.006(5)
C4 0.032(6) 0.028(6) 0.023(5) 0.004(4) -0.002(4) 0.000(5)
C5 0.035(6) 0.032(6) 0.029(6) 0.015(5) 0.000(5) 0.001(5)
C6 0.038(6) 0.043(7) 0.020(6) 0.011(5) -0.003(5) 0.004(6)
C7 0.028(6) 0.025(6) 0.031(6) -0.001(5) 0.004(5) 0.000(5)
C8 0.028(6) 0.037(6) 0.028(6) 0.001(5) -0.009(5) -0.009(5)
C9 0.032(6) 0.028(6) 0.057(8) 0.010(5) 0.012(6) 0.005(5)
C10 0.031(6) 0.039(7) 0.052(8) -0.008(6) -0.003(6) -0.003(5)
C11 0.034(5) 0.039(5) 0.034(4) -0.011(4) -0.005(4) 0.003(4)
C12 0.034(5) 0.039(5) 0.034(4) -0.011(4) -0.005(4) 0.003(4)
C13 0.031(7) 0.038(7) 0.077(9) 0.024(6) 0.011(6) 0.003(5)
C14 0.070(15) 0.072(13) 0.048(11) 0.020(9) -0.009(12) -0.016(14)
C15 0.18(4) 0.052(19) 0.10(2) 0.014(17) 0.10(2) 0.06(2)
C16 0.051(11) 0.066(14) 0.081(15) 0.046(12) 0.018(11) 0.005(10)
C17 0.033(7) 0.053(7) 0.043(7) 0.017(6) 0.012(5) 0.015(6)
C18 0.040(7) 0.064(8) 0.042(7) 0.021(6) 0.004(6) 0.012(6)
C19 0.035(7) 0.058(8) 0.051(8) 0.017(7) 0.008(6) -0.005(6)
C20 0.056(8) 0.064(8) 0.038(7) 0.027(6) 0.017(6) 0.031(7)
C21 0.039(7) 0.067(8) 0.037(7) 0.010(6) 0.009(6) 0.006(6)
C22 0.032(7) 0.067(8) 0.049(8) 0.023(7) 0.006(6) 0.006(6)
C23 0.057(8) 0.058(8) 0.068(9) 0.015(7) 0.030(7) 0.017(7)
C24 0.030(6) 0.031(6) 0.024(6) 0.005(5) -0.002(5) 0.007(5)
C25 0.022(6) 0.037(6) 0.048(7) 0.017(6) 0.003(5) 0.005(5)
C26 0.039(7) 0.044(7) 0.045(7) -0.009(6) -0.011(6) 0.008(6)
C27 0.036(6) 0.054(7) 0.026(6) -0.011(5) -0.005(5) 0.014(6)
C28 0.037(7) 0.095(11) 0.032(7) -0.020(7) -0.015(5) 0.023(7)
C29 0.049(8) 0.091(11) 0.062(9) -0.042(8) -0.037(7) 0.043(8)
C30 0.052(8) 0.053(8) 0.088(11) -0.043(8) -0.042(8) 0.023(7)
C31 0.037(7) 0.041(7) 0.076(9) -0.016(7) -0.006(6) 0.018(6)
C32 0.030(6) 0.098(11) 0.033(7) -0.014(7) -0.011(5) 0.029(7)
C33 0.033(7) 0.158(15) 0.052(8) -0.028(9) 0.006(6) 0.027(9)
C34 0.031(7) 0.183(16) 0.041(8) 0.008(9) -0.012(6) 0.023(9)
C35 0.066(9) 0.119(13) 0.043(8) 0.036(8) 0.013(7) 0.041(9)
C36 0.040(7) 0.028(6) 0.051(8) 0.006(6) -0.004(6) 0.007(5)
C37 0.039(7) 0.038(7) 0.043(7) 0.005(5) 0.002(5) -0.006(6)
C38 0.041(7) 0.039(7) 0.039(7) 0.006(5) 0.003(5) -0.004(6)
C39 0.028(6) 0.040(6) 0.042(7) 0.011(5) 0.008(5) 0.008(5)
C40 0.043(7) 0.053(8) 0.043(7) 0.018(6) 0.005(6) 0.014(6)
C41 0.039(7) 0.043(7) 0.047(8) -0.008(6) -0.015(6) 0.006(6)
C42 0.039(7) 0.054(8) 0.064(8) 0.015(6) 0.009(6) 0.000(6)
C15A 0.06(3) 0.05(3) 0.04(2) 0.03(2) 0.011(19) 0.03(2)
C16A 0.051(11) 0.066(14) 0.081(15) 0.046(12) 0.018(11) 0.005(10)
C14A 0.070(15) 0.072(13) 0.048(11) 0.020(9) -0.009(12) -0.016(14)

loop_
_atom_type_symbol
_atom_type_description
_atom_type_scat_dispersion_real
_atom_type_scat_dispersion_imag
_atom_type_scat_source
C C 0.0033 0.0016 'International Tables Vol C Tables 4.2.6.8 and 6.1.1.4'
H H 0.0000 0.0000 'International Tables Vol C Tables 4.2.6.8 and 6.1.1.4'
N N 0.0061 0.0033 'International Tables Vol C Tables 4.2.6.8 and 6.1.1.4'
O O 0.0106 0.0060 'International Tables Vol C Tables 4.2.6.8 and 6.1.1.4'
S S 0.1246 0.1234 'International Tables Vol C Tables 4.2.6.8 and 6.1.1.4'

loop_
_geom_angle_atom_site_label_1
_geom_angle_atom_site_label_2
_geom_angle_atom_site_label_3
_geom_angle
C4 S1 C1 91.9(5)
O1 S2 O2 118.8(5)
O1 S2 N1 109.0(5)
O1 S2 C17 108.2(5)
O2 S2 N1 104.6(4)
O2 S2 C17 107.6(5)
N1 S2 C17 108.2(4)
O3 S3 O4 119.8(5)
O3 S3 N2 107.6(5)
O3 S3 C36 107.0(6)
O4 S3 N2 107.1(5)
O4 S3 C36 108.5(5)
N2 S3 C36 106.1(5)
S2 N1 H1 119.0
C12 N1 S2 122.1(7)
C12 N1 H1 119.0
S3 N2 H2 119.9
C31 N2 S3 120.2(8)
C31 N2 H2 119.9
C2 C1 S1 110.7(7)
C2 C1 C24 130.2(9)
C24 C1 S1 118.8(7)
C1 C2 H2A 123.6
C1 C2 C3 112.7(9)
C3 C2 H2A 123.6
C2 C3 H3 123.6
C4 C3 C2 112.9(9)
C4 C3 H3 123.6
C3 C4 S1 111.8(7)
C3 C4 C5 129.9(9)
C5 C4 S1 118.3(7)
C6 C5 C4 174.2(10)
C5 C6 C7 175.5(11)
C8 C7 C6 118.7(9)
C8 C7 C12 119.2(9)
C12 C7 C6 122.0(9)
C7 C8 H8 118.4
C7 C8 C9 123.2(9)
C9 C8 H8 118.4
C8 C9 C13 122.6(10)
C10 C9 C8 116.0(10)
C10 C9 C13 121.4(10)
C9 C10 H10 118.6
C11 C10 C9 122.9(10)
C11 C10 H10 118.6
C10 C11 H11 119.6
C10 C11 C12 120.8(10)
C12 C11 H11 119.6
C7 C12 N1 120.6(9)
C11 C12 N1 121.5(9)
C11 C12 C7 117.7(10)
C9 C13 C14 110.2(11)
C9 C13 C16 111.7(10)
C9 C13 C15A 99.1(15)
C9 C13 C16A 107.7(15)
C15 C13 C9 116.6(15)
C15 C13 C14 101.8(18)
C15 C13 C16 115.9(15)
C16 C13 C14 98.3(13)
C16A C13 C15A 108(2)
C14A C13 C9 110(2)
C14A C13 C15A 119(3)
C14A C13 C16A 111(2)
C13 C14 H14A 109.5
C13 C14 H14B 109.5
C13 C14 H14C 109.5
H14A C14 H14B 109.5
H14A C14 H14C 109.5
H14B C14 H14C 109.5
C13 C15 H15A 109.5
C13 C15 H15B 109.5
C13 C15 H15C 109.5
H15A C15 H15B 109.5
H15A C15 H15C 109.5
H15B C15 H15C 109.5
C13 C16 H16A 109.5
C13 C16 H16B 109.5
C13 C16 H16C 109.5
H16A C16 H16B 109.5
H16A C16 H16C 109.5
H16B C16 H16C 109.5
C18 C17 S2 119.6(9)
C22 C17 S2 120.1(9)
C22 C17 C18 119.9(11)
C17 C18 H18 119.9
C17 C18 C19 120.3(11)
C19 C18 H18 119.9
C18 C19 H19 120.1
C20 C19 C18 119.9(11)
C20 C19 H19 120.1
C19 C20 C21 119.5(11)
C19 C20 C23 121.2(11)
C21 C20 C23 119.3(11)
C20 C21 H21 119.7
C22 C21 C20 120.6(11)
C22 C21 H21 119.7
C17 C22 H22 120.1
C21 C22 C17 119.9(11)
C21 C22 H22 120.1
C20 C23 H23A 109.5
C20 C23 H23B 109.5
C20 C23 H23C 109.5
H23A C23 H23B 109.5
H23A C23 H23C 109.5
H23B C23 H23C 109.5
C25 C24 C1 169.6(11)
C24 C25 C26 172.5(10)
C27 C26 C25 118.9(10)
C31 C26 C25 122.0(11)
C31 C26 C27 119.0(11)
C26 C27 H27 119.1
C28 C27 C26 121.8(11)
C28 C27 H27 119.1
C27 C28 C29 117.2(12)
C27 C28 C32 123.4(12)
C29 C28 C32 119.4(11)
C28 C29 H29 119.0
C30 C29 C28 122.0(12)
C30 C29 H29 119.0
C29 C30 H30 120.7
C31 C30 C29 118.7(12)
C31 C30 H30 120.7
C26 C31 N2 119.9(11)
C26 C31 C30 121.2(12)
C30 C31 N2 118.7(11)
C28 C32 C33 110.7(10)
C28 C32 C34 111.2(11)
C34 C32 C33 108.5(9)
C35 C32 C28 112.6(9)
C35 C32 C33 107.0(11)
C35 C32 C34 106.6(11)
C32 C33 H33A 109.5
C32 C33 H33B 109.5
C32 C33 H33C 109.5
H33A C33 H33B 109.5
H33A C33 H33C 109.5
H33B C33 H33C 109.5
C32 C34 H34A 109.5
C32 C34 H34B 109.5
C32 C34 H34C 109.5
H34A C34 H34B 109.5
H34A C34 H34C 109.5
H34B C34 H34C 109.5
C32 C35 H35A 109.5
C32 C35 H35B 109.5
C32 C35 H35C 109.5
H35A C35 H35B 109.5
H35A C35 H35C 109.5
H35B C35 H35C 109.5
C37 C36 S3 121.2(9)
C41 C36 S3 119.1(9)
C41 C36 C37 119.4(10)
C36 C37 H37 119.9
C38 C37 C36 120.2(10)
C38 C37 H37 119.9
C37 C38 H38 119.0
C37 C38 C39 121.9(10)
C39 C38 H38 119.0
C38 C39 C42 121.0(10)
C40 C39 C38 117.6(10)
C40 C39 C42 121.4(10)
C39 C40 H40 119.3
C39 C40 C41 121.4(11)
C41 C40 H40 119.3
C36 C41 C40 119.4(10)
C36 C41 H41 120.3
C40 C41 H41 120.3
C39 C42 H42A 109.5
C39 C42 H42B 109.5
C39 C42 H42C 109.5
H42A C42 H42B 109.5
H42A C42 H42C 109.5
H42B C42 H42C 109.5
C13 C15A H15D 109.5
C13 C15A H15E 109.5
C13 C15A H15F 109.5
H15D C15A H15E 109.5
H15D C15A H15F 109.5
H15E C15A H15F 109.5
C13 C16A H16D 109.5
C13 C16A H16E 109.5
C13 C16A H16F 109.5
H16D C16A H16E 109.5
H16D C16A H16F 109.5
H16E C16A H16F 109.5
C13 C14A H14D 109.5
C13 C14A H14E 109.5
C13 C14A H14F 109.5
H14D C14A H14E 109.5
H14D C14A H14F 109.5
H14E C14A H14F 109.5

loop_
_geom_bond_atom_site_label_1
_geom_bond_atom_site_label_2
_geom_bond_distance
S1 C1 1.726(9)
S1 C4 1.714(9)
S2 O1 1.422(7)
S2 O2 1.447(7)
S2 N1 1.629(8)
S2 C17 1.775(11)
S3 O3 1.431(8)
S3 O4 1.453(8)
S3 N2 1.643(9)
S3 C36 1.740(11)
N1 H1 0.8800
N1 C12 1.431(12)
N2 H2 0.8800
N2 C31 1.444(15)
C1 C2 1.385(13)
C1 C24 1.423(13)
C2 H2A 0.9500
C2 C3 1.406(13)
C3 H3 0.9500
C3 C4 1.366(13)
C4 C5 1.419(13)
C5 C6 1.190(13)
C6 C7 1.452(13)
C7 C8 1.385(13)
C7 C12 1.412(13)
C8 H8 0.9500
C8 C9 1.388(13)
C9 C10 1.389(14)
C9 C13 1.529(14)
C10 H10 0.9500
C10 C11 1.366(14)
C11 H11 0.9500
C11 C12 1.401(13)
C13 C14 1.66(2)
C13 C15 1.46(3)
C13 C16 1.59(2)
C13 C15A 1.60(4)
C13 C16A 1.55(4)
C13 C14A 1.26(4)
C14 H14A 0.9800
C14 H14B 0.9800
C14 H14C 0.9800
C15 H15A 0.9800
C15 H15B 0.9800
C15 H15C 0.9800
C16 H16A 0.9800
C16 H16B 0.9800
C16 H16C 0.9800
C17 C18 1.386(13)
C17 C22 1.378(14)
C18 H18 0.9500
C18 C19 1.395(15)
C19 H19 0.9500
C19 C20 1.371(15)
C20 C21 1.399(14)
C20 C23 1.523(15)
C21 H21 0.9500
C21 C22 1.378(14)
C22 H22 0.9500
C23 H23A 0.9800
C23 H23B 0.9800
C23 H23C 0.9800
C24 C25 1.196(13)
C25 C26 1.438(14)
C26 C27 1.408(14)
C26 C31 1.367(14)
C27 H27 0.9500
C27 C28 1.363(13)
C28 C29 1.412(17)
C28 C32 1.534(17)
C29 H29 0.9500
C29 C30 1.382(18)
C30 H30 0.9500
C30 C31 1.379(15)
C32 C33 1.548(15)
C32 C34 1.541(14)
C32 C35 1.499(16)
C33 H33A 0.9800
C33 H33B 0.9800
C33 H33C 0.9800
C34 H34A 0.9800
C34 H34B 0.9800
C34 H34C 0.9800
C35 H35A 0.9800
C35 H35B 0.9800
C35 H35C 0.9800
C36 C37 1.399(13)
C36 C41 1.383(15)
C37 H37 0.9500
C37 C38 1.360(13)
C38 H38 0.9500
C38 C39 1.399(13)
C39 C40 1.383(13)
C39 C42 1.494(14)
C40 H40 0.9500
C40 C41 1.403(14)
C41 H41 0.9500
C42 H42A 0.9800
C42 H42B 0.9800
C42 H42C 0.9800
C15A H15D 0.9800
C15A H15E 0.9800
C15A H15F 0.9800
C16A H16D 0.9800
C16A H16E 0.9800
C16A H16F 0.9800
C14A H14D 0.9800
C14A H14E 0.9800
C14A H14F 0.9800

loop_
_geom_hbond_atom_site_label_D
_geom_hbond_atom_site_label_H
_geom_hbond_atom_site_label_A
_geom_hbond_distance_DH
_geom_hbond_distance_HA
_geom_hbond_distance_DA
_geom_hbond_angle_DHA
_geom_hbond_site_symmetry_A
N1 H1 O2 0.88 2.29 2.963(11) 133.5 2_565
N2 H2 O4 0.88 2.36 2.999(14) 130.2 2_676

loop_
_geom_torsion_atom_site_label_1
_geom_torsion_atom_site_label_2
_geom_torsion_atom_site_label_3
_geom_torsion_atom_site_label_4
_geom_torsion
S1 C1 C2 C3 1.2(12)
S1 C1 C24 C25 -40(6)
S2 N1 C12 C7 -122.1(9)
S2 N1 C12 C11 62.4(12)
S2 C17 C18 C19 -171.8(8)
S2 C17 C22 C21 171.5(8)
S3 N2 C31 C26 102.1(11)
S3 N2 C31 C30 -74.9(12)
S3 C36 C37 C38 177.0(8)
S3 C36 C41 C40 -177.6(8)
O1 S2 N1 C12 -41.4(9)
O1 S2 C17 C18 -14.5(10)
O1 S2 C17 C22 172.6(8)
O2 S2 N1 C12 -169.4(7)
O2 S2 C17 C18 115.1(9)
O2 S2 C17 C22 -57.9(10)
O3 S3 N2 C31 53.2(9)
O3 S3 C36 C37 155.2(8)
O3 S3 C36 C41 -31.2(10)
O4 S3 N2 C31 -176.7(8)
O4 S3 C36 C37 24.7(10)
O4 S3 C36 C41 -161.7(8)
N1 S2 C17 C18 -132.4(8)
N1 S2 C17 C22 54.6(10)
N2 S3 C36 C37 -90.2(9)
N2 S3 C36 C41 83.4(10)
C1 S1 C4 C3 1.0(8)
C1 S1 C4 C5 179.7(8)
C1 C2 C3 C4 -0.5(14)
C2 C1 C24 C25 133(5)
C2 C3 C4 S1 -0.5(12)
C2 C3 C4 C5 -179.0(10)
C4 S1 C1 C2 -1.3(8)
C4 S1 C1 C24 172.9(8)
C6 C7 C8 C9 179.1(9)
C6 C7 C12 N1 2.7(15)
C6 C7 C12 C11 178.3(9)
C7 C8 C9 C10 2.5(15)
C7 C8 C9 C13 -178.4(10)
C8 C7 C12 N1 -178.8(9)
C8 C7 C12 C11 -3.1(14)
C8 C9 C10 C11 -2.8(16)
C8 C9 C13 C14 13.9(16)
C8 C9 C13 C15 -101(2)
C8 C9 C13 C16 122.1(14)
C8 C9 C13 C15A -73(2)
C8 C9 C13 C16A 174.7(18)
C8 C9 C13 C14A 54(2)
C9 C10 C11 C12 0.2(16)
C10 C9 C13 C14 -167.0(12)
C10 C9 C13 C15 78(2)
C10 C9 C13 C16 -58.8(16)
C10 C9 C13 C15A 107(2)
C10 C9 C13 C16A -6(2)
C10 C9 C13 C14A -127(2)
C10 C11 C12 N1 178.4(9)
C10 C11 C12 C7 2.8(15)
C12 C7 C8 C9 0.5(15)
C13 C9 C10 C11 178.0(10)
C17 S2 N1 C12 76.0(9)
C17 C18 C19 C20 -0.4(16)
C18 C17 C22 C21 -1.5(16)
C18 C19 C20 C21 -0.1(16)
C18 C19 C20 C23 177.9(10)
C19 C20 C21 C22 -0.3(16)
C20 C21 C22 C17 1.1(16)
C22 C17 C18 C19 1.1(16)
C23 C20 C21 C22 -178.2(10)
C24 C1 C2 C3 -172.1(10)
C25 C26 C27 C28 -174.5(10)
C25 C26 C31 N2 -0.6(17)
C25 C26 C31 C30 176.3(11)
C26 C27 C28 C29 -2.8(16)
C26 C27 C28 C32 177.3(10)
C27 C26 C31 N2 -178.4(10)
C27 C26 C31 C30 -1.5(17)
C27 C28 C29 C30 0.5(18)
C27 C28 C32 C33 -116.6(12)
C27 C28 C32 C34 122.7(12)
C27 C28 C32 C35 3.1(16)
C28 C29 C30 C31 1.2(19)
C29 C28 C32 C33 63.5(14)
C29 C28 C32 C34 -57.1(14)
C29 C28 C32 C35 -176.7(11)
C29 C30 C31 N2 176.3(11)
C29 C30 C31 C26 -0.7(18)
C31 C26 C27 C28 3.4(17)
C32 C28 C29 C30 -179.6(11)
C36 S3 N2 C31 -61.0(9)
C36 C37 C38 C39 -1.6(16)
C37 C36 C41 C40 -3.8(15)
C37 C38 C39 C40 0.4(15)
C37 C38 C39 C42 -178.6(10)
C38 C39 C40 C41 -0.9(15)
C39 C40 C41 C36 2.6(16)
C41 C36 C37 C38 3.4(16)
C42 C39 C40 C41 178.1(10)
